data_7245911
loop_
_publ_author_name
'Park, Hee Sun'
'Lee, Jae-Chang'
'Jung, Myung-Hwa'
'Lee, Yong-Min'
'Nam, Wonwoo'
'Hur, Nam Hwi'

_publ_section_title
;
 A mixed-valence copper chloride coordination polymer composed of
 one-dimensional cationic and anionic substructures
;
_journal_name_full CrystEngComm
_journal_paper_doi 10.1039/D2CE01370C
_journal_year 2022
_chemical_formula_moiety 'C2 H7 N5, 2(Cl)'
_chemical_formula_sum 'C2 H7 Cl2 N5'
_chemical_formula_weight 172.03
_space_group_IT_number 61
_space_group_name_Hall '-P 2ac 2ab'
_space_group_name_H-M_alt 'P b c a'
_symmetry_cell_setting orthorhombic
_symmetry_Int_Tables_number 61
_symmetry_space_group_name_Hall '-P 2ac 2ab'
_symmetry_space_group_name_H-M 'P b c a'
_atom_sites_solution_hydrogens geom
_atom_sites_solution_primary difmap
_atom_sites_solution_secondary direct
_audit_conform_dict_location ftp://ftp.iucr.org/pub/cif_core.dic
_audit_conform_dict_name cif_core.dic
_audit_conform_dict_version 2.4.5
_audit_creation_date 2022-09-23T17:23:10-00:00
_audit_creation_method 'WinGX routine CIF_UPDATE'
_audit_update_record
;
2022-09-26 deposited with the CCDC.	2022-11-14 downloaded from the CCDC.
;
_cell_angle_alpha 90
_cell_angle_beta 90
_cell_angle_gamma 90
_cell_formula_units_Z 8
_cell_length_a 14.0559(3)
_cell_length_b 7.0932(2)
_cell_length_c 14.1687(3)
_cell_measurement_reflns_used 9890
_cell_measurement_temperature 295(2)
_cell_measurement_theta_max 28.34
_cell_measurement_theta_min 2.88
_cell_measurement_wavelength 0.71076
_cell_volume 1412.64(6)
_computing_cell_refinement 'SAINT V8.40B integration software'
_computing_data_collection 'Bruker APEX4 software'
_computing_data_reduction 'Bruker APEX4 software'
_computing_molecular_graphics 'Ortep for Windows (Farrugia, 2012)'
_computing_publication_material 'WinGX publication routines (Farrugia, 2012)'
_computing_structure_refinement 'SHELXL-2018/3 (Sheldrick, 2018)'
_computing_structure_solution 'SHELXT 2018/2 (Sheldrick, 2018)'
_diffrn_ambient_temperature 295(2)
_diffrn_detector 'PHOTON II CPAD detector'
_diffrn_measured_fraction_theta_full 0.999
_diffrn_measured_fraction_theta_max 0.999
_diffrn_measurement_device 'three-circle diffractometer'
_diffrn_measurement_device_type 'Bruker D8 QUEST'
_diffrn_measurement_method '\w scans'
_diffrn_orient_matrix_type 'x-axis to radiation source'
_diffrn_orient_matrix_UB_11 -0.136752
_diffrn_orient_matrix_UB_12 -0.006585
_diffrn_orient_matrix_UB_13 -0.015873
_diffrn_orient_matrix_UB_21 -0.027529
_diffrn_orient_matrix_UB_22 0.060298
_diffrn_orient_matrix_UB_23 0.034854
_diffrn_orient_matrix_UB_31 0.020406
_diffrn_orient_matrix_UB_32 0.03718
_diffrn_orient_matrix_UB_33 -0.059284
_diffrn_radiation_monochromator graphite
_diffrn_radiation_type MoK\a
_diffrn_radiation_wavelength 0.71073
_diffrn_reflns_av_R_equivalents 0.0433
_diffrn_reflns_av_unetI/netI 0.0122
_diffrn_reflns_Laue_measured_fraction_full 0.999
_diffrn_reflns_Laue_measured_fraction_max 0.999
_diffrn_reflns_limit_h_max 18
_diffrn_reflns_limit_h_min -18
_diffrn_reflns_limit_k_max 9
_diffrn_reflns_limit_k_min -9
_diffrn_reflns_limit_l_max 18
_diffrn_reflns_limit_l_min -18
_diffrn_reflns_number 48171
_diffrn_reflns_point_group_measured_fraction_full 0.999
_diffrn_reflns_point_group_measured_fraction_max 0.999
_diffrn_reflns_theta_full 25.242
_diffrn_reflns_theta_max 28.366
_diffrn_reflns_theta_min 2.875
_diffrn_source 'sealed x-ray tube'
_exptl_absorpt_coefficient_mu 0.839
_exptl_absorpt_correction_T_max 0.746
_exptl_absorpt_correction_T_min 0.682
_exptl_absorpt_correction_type multi-scan
_exptl_absorpt_process_details
;
        SADABS-2016/2 - Bruker AXS area detector scaling and absorption correcti
;
_exptl_crystal_colour colourless
_exptl_crystal_density_diffrn 1.618
_exptl_crystal_density_method 'not measured'
_exptl_crystal_description plate
_exptl_crystal_F_000 704
_exptl_crystal_size_max 0.26
_exptl_crystal_size_mid 0.135
_exptl_crystal_size_min 0.002
_refine_diff_density_max 0.333
_refine_diff_density_min -0.344
_refine_diff_density_rms 0.055
_refine_ls_extinction_method none
_refine_ls_goodness_of_fit_ref 1.15
_refine_ls_hydrogen_treatment constr
_refine_ls_matrix_type full
_refine_ls_number_constraints 0
_refine_ls_number_parameters 82
_refine_ls_number_reflns 1769
_refine_ls_number_restraints 0
_refine_ls_restrained_S_all 1.15
_refine_ls_R_factor_all 0.0453
_refine_ls_R_factor_gt 0.0366
_refine_ls_shift/su_max 0
_refine_ls_shift/su_mean 0
_refine_ls_structure_factor_coef Fsqd
_refine_ls_weighting_details 'w=1/[\s^2^(Fo^2^)+(0.0271P)^2^+1.3395P] where P=(Fo^2^+2Fc^2^)/3'
_refine_ls_weighting_scheme calc
_refine_ls_wR_factor_gt 0.0809
_refine_ls_wR_factor_ref 0.0846
_reflns_Friedel_coverage 0
_reflns_number_gt 1525
_reflns_number_total 1769
_reflns_threshold_expression 'I > 2\s(I)'
_cod_data_source_file d2ce01370c2.cif
_cod_data_source_block H2datrzCl2
_cod_database_code 7245911
_shelx_shelxl_version_number 2018/3

loop_
_symmetry_equiv_pos_as_xyz
'x, y, z'
'-x+1/2, -y, z+1/2'
'-x, y+1/2, -z+1/2'
'x+1/2, -y+1/2, -z'
'-x, -y, -z'
'x-1/2, y, -z-1/2'
'x, -y-1/2, z-1/2'
'-x-1/2, y-1/2, z'

loop_
_atom_site_label
_atom_site_type_symbol
_atom_site_fract_x
_atom_site_fract_y
_atom_site_fract_z
_atom_site_U_iso_or_equiv
_atom_site_adp_type
_atom_site_occupancy
_atom_site_site_symmetry_order
_atom_site_calc_flag
_atom_site_refinement_flags_posn
_atom_site_refinement_flags_adp
_atom_site_refinement_flags_occupancy
_atom_site_disorder_assembly
_atom_site_disorder_group
N1 N 0.46883(11) 0.6316(3) 0.41151(12) 0.0311(4) Uani 1 1 d . . . . .
H1 H 0.527593 0.643159 0.427373 0.037 Uiso 1 1 calc R U . . .
N2 N 0.43576(12) 0.5584(3) 0.32739(12) 0.0330(4) Uani 1 1 d . . . . .
H2 H 0.470342 0.520478 0.281059 0.04 Uiso 1 1 calc R U . . .
N3 N 0.31531(11) 0.6303(2) 0.41493(11) 0.0261(3) Uani 1 1 d . . . . .
H3 H 0.2578 0.642979 0.434642 0.031 Uiso 1 1 calc R U . . .
N4 N 0.39644(13) 0.7585(3) 0.54682(13) 0.0397(4) Uani 1 1 d . . . . .
H4A H 0.449865 0.783244 0.573696 0.048 Uiso 1 1 calc R U . . .
H4B H 0.343902 0.785167 0.574927 0.048 Uiso 1 1 calc R U . . .
N5 N 0.28355(13) 0.4961(3) 0.26497(13) 0.0413(5) Uani 1 1 d . . . . .
H5A H 0.305791 0.451028 0.213129 0.05 Uiso 1 1 calc R U . . .
H5B H 0.223077 0.501276 0.273845 0.05 Uiso 1 1 calc R U . . .
C1 C 0.39509(13) 0.6805(3) 0.46332(14) 0.0272(4) Uani 1 1 d . . . . .
C2 C 0.34169(14) 0.5568(3) 0.33034(14) 0.0281(4) Uani 1 1 d . . . . .
Cl1 Cl 0.67132(3) 0.76073(8) 0.42503(4) 0.03639(15) Uani 1 1 d . . . . .
Cl2 Cl 0.57393(4) 0.56491(8) 0.16507(4) 0.03738(15) Uani 1 1 d . . . . .

loop_
_atom_site_aniso_label
_atom_site_aniso_U_11
_atom_site_aniso_U_22
_atom_site_aniso_U_33
_atom_site_aniso_U_23
_atom_site_aniso_U_13
_atom_site_aniso_U_12
N1 0.0177(7) 0.0375(9) 0.0380(9) 0.0021(8) 0.0006(6) 0.0003(7)
N2 0.0250(8) 0.0390(10) 0.0350(9) -0.0023(8) 0.0077(7) 0.0032(7)
N3 0.0170(7) 0.0338(9) 0.0274(8) 0.0009(7) 0.0026(6) 0.0008(6)
N4 0.0301(9) 0.0515(12) 0.0375(9) -0.0099(9) -0.0039(7) -0.0008(8)
N5 0.0298(9) 0.0574(13) 0.0367(10) -0.0121(9) -0.0027(8) 0.0037(9)
C1 0.0226(8) 0.0278(9) 0.0312(9) 0.0048(8) -0.0011(7) -0.0002(7)
C2 0.0253(9) 0.0279(10) 0.0310(10) 0.0028(8) 0.0032(7) 0.0036(7)
Cl1 0.0231(2) 0.0525(3) 0.0336(3) 0.0004(2) -0.00325(18) -0.0068(2)
Cl2 0.0281(2) 0.0510(3) 0.0330(3) -0.0029(2) 0.00282(19) 0.0015(2)

loop_
_atom_type_symbol
_atom_type_description
_atom_type_scat_dispersion_real
_atom_type_scat_dispersion_imag
_atom_type_scat_source
C C 0.0033 0.0016 'International Tables Vol C Tables 4.2.6.8 and 6.1.1.4'
H H 0 0 'International Tables Vol C Tables 4.2.6.8 and 6.1.1.4'
N N 0.0061 0.0033 'International Tables Vol C Tables 4.2.6.8 and 6.1.1.4'
Cl Cl 0.1484 0.1585 'International Tables Vol C Tables 4.2.6.8 and 6.1.1.4'

loop_
_geom_angle_atom_site_label_1
_geom_angle_atom_site_label_2
_geom_angle_atom_site_label_3
_geom_angle
_geom_angle_site_symmetry_1
_geom_angle_site_symmetry_3
_geom_angle_publ_flag
C1 N1 N2 108.39(16) . . ?
C1 N1 H1 125.8 . . ?
N2 N1 H1 125.8 . . ?
C2 N2 N1 108.21(16) . . ?
C2 N2 H2 125.9 . . ?
N1 N2 H2 125.9 . . ?
C2 N3 C1 108.64(16) . . ?
C2 N3 H3 125.7 . . ?
C1 N3 H3 125.7 . . ?
C1 N4 H4A 120 . . ?
C1 N4 H4B 120 . . ?
H4A N4 H4B 120 . . ?
C2 N5 H5A 120 . . ?
C2 N5 H5B 120 . . ?
H5A N5 H5B 120 . . ?
N4 C1 N1 127.25(19) . . ?
N4 C1 N3 125.36(18) . . ?
N1 C1 N3 107.37(17) . . ?
N5 C2 N2 127.22(19) . . ?
N5 C2 N3 125.48(18) . . ?
N2 C2 N3 107.30(17) . . ?

loop_
_geom_bond_atom_site_label_1
_geom_bond_atom_site_label_2
_geom_bond_distance
_geom_bond_site_symmetry_2
_geom_bond_publ_flag
N1 C1 1.317(2) . ?
N1 N2 1.380(2) . ?
N1 H1 0.86 . ?
N2 C2 1.323(3) . ?
N2 H2 0.86 . ?
N3 C2 1.359(2) . ?
N3 C1 1.362(2) . ?
N3 H3 0.86 . ?
N4 C1 1.306(3) . ?
N4 H4A 0.86 . ?
N4 H4B 0.86 . ?
N5 C2 1.308(3) . ?
N5 H5A 0.86 . ?
N5 H5B 0.86 . ?

loop_
_geom_hbond_atom_site_label_D
_geom_hbond_atom_site_label_H
_geom_hbond_atom_site_label_A
_geom_hbond_distance_DH
_geom_hbond_distance_HA
_geom_hbond_distance_DA
_geom_hbond_angle_DHA
_geom_hbond_site_symmetry_A
_geom_hbond_publ_flag
N1 H1 Cl1 0.86 2.19 2.9962(17) 157 . yes
N2 H2 Cl2 0.86 2.22 3.0105(17) 153.1 . yes
N3 H3 Cl1 0.86 2.43 3.1362(16) 140 4_466 yes
N4 H4A Cl2 0.86 2.42 3.2556(19) 162.8 7_576 yes
N4 H4B Cl1 0.86 2.45 3.1922(19) 145.3 4_466 yes
N5 H5A Cl1 0.86 2.4 3.231(2) 162.7 3_645 yes
N5 H5B Cl2 0.86 2.31 3.147(2) 163.5 6_556 yes
